data_4302201
loop_
_publ_author_name
'Theocharis C. Stamatatos'
'Gina C. Vlahopoulou'
'Catherine P. Raptopoulou'
'Aris Terzis'
'Albert Escuer'
'Spyros P. Perlepes'

_publ_section_title
;
Interpretation of the Magnetic Properties of a Compound Consisting of
Cocrystallized CuII3 and CuII4 Clusters through the Targeted Synthesis and
Study of Its Discrete CuII4 Component
;
_journal_name_full 'Inorganic Chemistry'
_journal_page_first 4610
_journal_page_last 4612
_journal_paper_doi 10.1021/ic900188k
_journal_volume 48
_journal_year 2009
_chemical_formula_sum 'C40 H60 Cu4 N6 O21'
_chemical_formula_weight 1215.10
_chemical_name_systematic
;

 ?

;
_space_group_IT_number 20
_symmetry_cell_setting orthorhombic
_symmetry_space_group_name_Hall 'C 2c 2'
_symmetry_space_group_name_H-M 'C 2 2 21'
_atom_sites_solution_hydrogens geom
_atom_sites_solution_primary direct
_atom_sites_solution_secondary difmap
_audit_creation_method SHELXL-97
_cell_angle_alpha 90.00
_cell_angle_beta 90.00
_cell_angle_gamma 90.00
_cell_formula_units_Z 4
_cell_length_a 17.560(10)
_cell_length_b 14.205(8)
_cell_length_c 20.820(10)
_cell_measurement_reflns_used 25
_cell_measurement_temperature 298
_cell_measurement_theta_max 11.0
_cell_measurement_theta_min 5.5
_cell_volume 5193(5)
_computing_structure_refinement 'SHELXL-97 (Sheldrick, 1997)'
_computing_structure_solution 'SHELXS-97 (Sheldrick, 1997)'
_diffrn_ambient_temperature 298
_diffrn_measured_fraction_theta_full 0.998
_diffrn_measured_fraction_theta_max 0.998
_diffrn_measurement_device_type 'Crystal Logic Dual Goniometer'
_diffrn_measurement_method '\q/2\q scans'
_diffrn_radiation_monochromator graphite
_diffrn_radiation_source 'fine-focus sealed tube'
_diffrn_radiation_type MoK\a
_diffrn_radiation_wavelength 0.71073
_diffrn_reflns_av_R_equivalents 0.0298
_diffrn_reflns_av_sigmaI/netI 0.0449
_diffrn_reflns_limit_h_max 20
_diffrn_reflns_limit_h_min 0
_diffrn_reflns_limit_k_max 16
_diffrn_reflns_limit_k_min 0
_diffrn_reflns_limit_l_max 24
_diffrn_reflns_limit_l_min -24
_diffrn_reflns_number 4923
_diffrn_reflns_theta_full 24.99
_diffrn_reflns_theta_max 24.99
_diffrn_reflns_theta_min 2.52
_diffrn_standards_decay_% -0.5
_diffrn_standards_interval_count 97
_diffrn_standards_number 3
_exptl_absorpt_coefficient_mu 1.696
_exptl_absorpt_correction_type none
_exptl_crystal_colour green
_exptl_crystal_density_diffrn 1.554
_exptl_crystal_density_method 'not measured'
_exptl_crystal_description parall
_exptl_crystal_F_000 2504
_exptl_crystal_size_max 0.50
_exptl_crystal_size_mid 0.30
_exptl_crystal_size_min 0.20
_refine_diff_density_max 0.211
_refine_diff_density_min -0.231
_refine_diff_density_rms 0.047
_refine_ls_abs_structure_details 'Flack H D (1983), Acta Cryst. A39, 876-881'
_refine_ls_abs_structure_Flack -0.005(10)
_refine_ls_extinction_method none
_refine_ls_goodness_of_fit_ref 1.053
_refine_ls_hydrogen_treatment mixed
_refine_ls_matrix_type full
_refine_ls_number_parameters 402
_refine_ls_number_reflns 4580
_refine_ls_number_restraints 0
_refine_ls_restrained_S_all 1.053
_refine_ls_R_factor_all 0.0269
_refine_ls_R_factor_gt 0.0250
_refine_ls_shift/su_max 0.003
_refine_ls_shift/su_mean 0.000
_refine_ls_structure_factor_coef Fsqd
_refine_ls_weighting_details 'calc w=1/[\s^2^(Fo^2^)+(0.0229P)^2^+1.4562P] where P=(Fo^2^+2Fc^2^)/3'
_refine_ls_weighting_scheme calc
_refine_ls_wR_factor_gt 0.0637
_refine_ls_wR_factor_ref 0.0648
_reflns_number_gt 4388
_reflns_number_total 4580
_reflns_threshold_expression >2sigma(I)
_cod_data_source_file ic900188k_si_001_2.cif
_cod_data_source_block pexs1243
_cod_database_code 4302201

loop_
_symmetry_equiv_pos_as_xyz
'x, y, z'
'-x, -y, z+1/2'
'-x, y, -z+1/2'
'x, -y, -z'
'x+1/2, y+1/2, z'
'-x+1/2, -y+1/2, z+1/2'
'-x+1/2, y+1/2, -z+1/2'
'x+1/2, -y+1/2, -z'

loop_
_atom_site_label
_atom_site_type_symbol
_atom_site_fract_x
_atom_site_fract_y
_atom_site_fract_z
_atom_site_U_iso_or_equiv
_atom_site_adp_type
_atom_site_occupancy
_atom_site_symmetry_multiplicity
_atom_site_calc_flag
_atom_site_refinement_flags
_atom_site_disorder_assembly
_atom_site_disorder_group
Cu1 Cu 0.710876(16) 0.93938(2) 0.427742(15) 0.02994(9) Uani 1 1 d . . .
Cu2 Cu 0.810643(17) 0.89290(2) 0.538212(15) 0.03021(9) Uani 1 1 d . . .
O1 O 0.70380(10) 0.92543(12) 0.54601(8) 0.0316(4) Uani 1 1 d . . .
O2 O 0.65812(14) 0.97045(19) 0.33213(11) 0.0509(6) Uani 1 1 d . . .
N1 N 0.60135(12) 0.91163(15) 0.44283(11) 0.0325(5) Uani 1 1 d . . .
O11 O 0.81721(10) 1.02675(12) 0.56723(9) 0.0320(4) Uani 1 1 d . . .
O12 O 0.86381(14) 1.1668(2) 0.37054(12) 0.0503(6) Uani 1 1 d . . .
N11 N 0.92037(13) 1.11693(17) 0.48465(11) 0.0348(5) Uani 1 1 d . . .
O21 O 0.73079(12) 0.80220(14) 0.41007(10) 0.0400(5) Uani 1 1 d . . .
O22 O 0.79159(12) 0.76502(13) 0.50123(10) 0.0413(4) Uani 1 1 d . . .
C1 C 0.63894(17) 0.8685(2) 0.55322(15) 0.0384(7) Uani 1 1 d . . .
C2 C 0.57824(15) 0.88445(19) 0.50165(14) 0.0338(5) Uani 1 1 d . . .
C3 C 0.50211(18) 0.8671(2) 0.51409(18) 0.0459(7) Uani 1 1 d . . .
C4 C 0.44974(18) 0.8777(3) 0.4647(2) 0.0551(9) Uani 1 1 d . . .
C5 C 0.47399(18) 0.9056(3) 0.40495(18) 0.0502(8) Uani 1 1 d . . .
C6 C 0.55092(17) 0.9220(2) 0.39472(15) 0.0394(7) Uani 1 1 d . . .
C7 C 0.57975(19) 0.9518(3) 0.32999(15) 0.0486(8) Uani 1 1 d . . .
C11 C 0.88103(17) 1.0727(2) 0.59414(14) 0.0372(6) Uani 1 1 d . . .
C12 C 0.94212(15) 1.0973(2) 0.54541(14) 0.0360(6) Uani 1 1 d . . .
C13 C 1.01841(18) 1.1010(2) 0.56259(18) 0.0470(7) Uani 1 1 d . . .
C14 C 1.07173(19) 1.1251(3) 0.51586(19) 0.0537(9) Uani 1 1 d . . .
C15 C 1.04905(18) 1.1454(2) 0.4552(2) 0.0505(8) Uani 1 1 d . . .
C16 C 0.97154(17) 1.14060(19) 0.43989(15) 0.0384(7) Uani 1 1 d . . .
C17 C 0.94353(19) 1.1606(3) 0.37281(17) 0.0456(7) Uani 1 1 d . . .
C21 C 0.76288(16) 0.7448(2) 0.44751(14) 0.0385(7) Uani 1 1 d . . .
C22 C 0.7664(2) 0.6435(2) 0.42706(19) 0.0525(8) Uani 1 1 d . . .
H22A H 0.7548 0.6038 0.4631 0.068 Uiso 1 1 calc R . .
H22B H 0.8166 0.6294 0.4116 0.068 Uiso 1 1 calc R . .
H22C H 0.7299 0.6327 0.3935 0.068 Uiso 1 1 calc R . .
O31 O 0.33540(15) 0.82228(18) 0.30396(12) 0.0592(6) Uani 1 1 d . . .
O32 O 0.26757(17) 0.9449(3) 0.27365(13) 0.0797(9) Uani 1 1 d . . .
C31 C 0.28489(19) 0.8821(2) 0.31301(14) 0.0470(7) Uani 1 1 d . . .
C32 C 0.2420(3) 0.8819(4) 0.3747(2) 0.0806(13) Uani 1 1 d . . .
H32A H 0.2190 0.9424 0.3813 0.105 Uiso 1 1 calc R . .
H32B H 0.2764 0.8687 0.4095 0.105 Uiso 1 1 calc R . .
H32C H 0.2032 0.8344 0.3733 0.105 Uiso 1 1 calc R . .
HO2 H 0.677(2) 0.958(2) 0.2997(18) 0.041(9) Uiso 1 1 d . . .
HO12 H 0.855(3) 1.213(3) 0.355(2) 0.064(14) Uiso 1 1 d . . .
H1A H 0.616(2) 0.873(3) 0.5913(18) 0.049(10) Uiso 1 1 d . . .
H1B H 0.648(2) 0.804(3) 0.5529(19) 0.057(11) Uiso 1 1 d . . .
H3 H 0.488(2) 0.845(2) 0.5510(19) 0.048(10) Uiso 1 1 d . . .
H4 H 0.406(2) 0.866(3) 0.4732(19) 0.060(11) Uiso 1 1 d . . .
H5 H 0.443(2) 0.915(2) 0.3673(18) 0.051(10) Uiso 1 1 d . . .
H7A H 0.569(3) 0.892(4) 0.303(2) 0.090(14) Uiso 1 1 d . . .
H7B H 0.547(2) 1.017(3) 0.322(2) 0.077(13) Uiso 1 1 d . . .
H11A H 0.8689(18) 1.126(2) 0.6104(15) 0.032(8) Uiso 1 1 d . . .
H11B H 0.9036(17) 1.029(2) 0.6260(14) 0.027(7) Uiso 1 1 d . . .
H13 H 1.039(2) 1.091(3) 0.602(2) 0.065(12) Uiso 1 1 d . . .
H14 H 1.119(2) 1.127(3) 0.5314(19) 0.059(11) Uiso 1 1 d . . .
H15 H 1.079(3) 1.163(3) 0.422(2) 0.063(11) Uiso 1 1 d . . .
H17A H 0.961(2) 1.112(3) 0.341(2) 0.062(11) Uiso 1 1 d . . .
H17B H 0.966(3) 1.209(3) 0.357(2) 0.065(12) Uiso 1 1 d . . .
OW1 O 0.8649(2) 0.7715(2) 0.80974(15) 0.0762(9) Uani 1 1 d . . .
HW1A H 0.829(3) 0.738(4) 0.840(3) 0.099 Uiso 1 1 d . . .
HW1B H 0.866(3) 0.732(4) 0.774(3) 0.099 Uiso 1 1 d . . .
OW2 O 0.8759(2) 0.9683(3) 0.7946(3) 0.1079(14) Uani 1 1 d . . .
HW2A H 0.854(4) 0.962(5) 0.750(4) 0.140 Uiso 1 1 d . . .
HW2B H 0.871(4) 0.904(5) 0.785(3) 0.140 Uiso 1 1 d . . .
OW3 O 1.0000 0.0681(6) 0.7500 0.153(4) Uani 1 2 d S . .
HW3A H 0.979(13) 0.023(11) 0.770(11) 0.199 Uiso 0.50 1 d P . .
NS1 N 0.0559(5) 0.6525(7) 0.1721(3) 0.201(5) Uani 1 1 d . . .
CS1 C 0.0942(6) 0.6854(7) 0.2093(3) 0.147(4) Uani 1 1 d . . .
CS2 C 0.1435(7) 0.7213(8) 0.2578(4) 0.199(5) Uani 1 1 d . . .

loop_
_atom_site_aniso_label
_atom_site_aniso_U_11
_atom_site_aniso_U_22
_atom_site_aniso_U_33
_atom_site_aniso_U_23
_atom_site_aniso_U_13
_atom_site_aniso_U_12
Cu1 0.02631(16) 0.03318(16) 0.03032(16) -0.00200(13) -0.00173(13) -0.00061(13)
Cu2 0.02707(16) 0.03178(16) 0.03177(16) 0.00019(13) -0.00120(13) 0.00111(13)
O1 0.0264(8) 0.0330(8) 0.0354(9) -0.0003(7) 0.0021(8) -0.0024(7)
O2 0.0406(12) 0.0812(18) 0.0310(11) -0.0034(11) -0.0012(10) -0.0035(11)
N1 0.0262(11) 0.0332(12) 0.0381(12) -0.0054(9) -0.0024(9) -0.0014(8)
O11 0.0262(8) 0.0348(9) 0.0350(9) -0.0041(7) -0.0025(8) -0.0024(7)
O12 0.0449(13) 0.0602(15) 0.0458(12) 0.0139(12) 0.0048(10) 0.0000(12)
N11 0.0307(11) 0.0331(12) 0.0408(13) -0.0009(10) -0.0016(9) -0.0024(10)
O21 0.0407(11) 0.0373(10) 0.0420(11) -0.0067(9) -0.0071(9) 0.0023(8)
O22 0.0434(11) 0.0355(10) 0.0450(10) -0.0018(9) -0.0074(10) 0.0015(9)
C1 0.0365(16) 0.0408(17) 0.0378(16) 0.0042(12) 0.0023(12) -0.0067(12)
C2 0.0308(13) 0.0292(13) 0.0413(14) -0.0044(12) 0.0017(12) -0.0044(11)
C3 0.0355(15) 0.0478(17) 0.054(2) 0.0013(15) 0.0045(14) -0.0084(13)
C4 0.0287(15) 0.065(2) 0.071(2) -0.0051(19) 0.0010(17) -0.0122(14)
C5 0.0316(15) 0.0584(19) 0.061(2) -0.0084(16) -0.0124(14) -0.0035(14)
C6 0.0331(14) 0.0431(16) 0.0421(15) -0.0078(13) -0.0076(12) -0.0012(12)
C7 0.0392(16) 0.066(2) 0.0408(16) -0.0047(15) -0.0118(13) 0.0044(16)
C11 0.0390(15) 0.0378(15) 0.0349(14) -0.0040(13) -0.0079(12) 0.0000(13)
C12 0.0316(13) 0.0327(13) 0.0437(15) -0.0020(13) -0.0049(12) -0.0020(11)
C13 0.0375(16) 0.0487(16) 0.0548(19) -0.0044(15) -0.0106(14) -0.0078(14)
C14 0.0311(15) 0.054(2) 0.076(2) 0.0029(17) -0.0070(15) -0.0074(14)
C15 0.0322(15) 0.0517(18) 0.068(2) 0.0063(17) 0.0089(16) -0.0085(13)
C16 0.0344(15) 0.0313(13) 0.0495(17) 0.0013(12) 0.0042(13) -0.0021(11)
C17 0.0409(17) 0.0474(18) 0.0486(17) 0.0041(15) 0.0115(14) -0.0057(14)
C21 0.0310(14) 0.0399(15) 0.0446(17) -0.0068(13) 0.0002(12) -0.0006(11)
C22 0.0557(19) 0.0409(16) 0.0610(19) -0.0089(16) -0.0088(17) 0.0070(14)
O31 0.0605(15) 0.0696(16) 0.0476(13) 0.0091(12) -0.0008(11) 0.0158(13)
O32 0.0757(19) 0.100(2) 0.0634(16) 0.0395(16) 0.0238(14) 0.0339(17)
C31 0.0415(15) 0.0604(19) 0.0392(14) 0.0092(15) -0.0010(13) -0.0015(16)
C32 0.093(3) 0.093(3) 0.056(2) 0.017(2) 0.023(2) 0.015(3)
OW1 0.100(2) 0.0677(17) 0.0606(16) -0.0011(14) 0.0101(17) -0.0254(17)
OW2 0.078(2) 0.080(2) 0.166(4) 0.001(3) -0.001(3) 0.0066(18)
OW3 0.114(5) 0.107(5) 0.237(11) 0.000 0.010(6) 0.000
NS1 0.183(8) 0.325(13) 0.095(4) -0.054(6) 0.009(4) -0.114(8)
CS1 0.179(8) 0.193(8) 0.068(3) -0.016(4) 0.024(4) -0.100(7)
CS2 0.230(11) 0.267(12) 0.101(5) -0.003(7) -0.030(6) -0.156(10)

loop_
_atom_type_symbol
_atom_type_description
_atom_type_scat_dispersion_real
_atom_type_scat_dispersion_imag
_atom_type_scat_source
C C 0.0033 0.0016 'International Tables Vol C Tables 4.2.6.8 and 6.1.1.4'
H H 0.0000 0.0000 'International Tables Vol C Tables 4.2.6.8 and 6.1.1.4'
N N 0.0061 0.0033 'International Tables Vol C Tables 4.2.6.8 and 6.1.1.4'
O O 0.0106 0.0060 'International Tables Vol C Tables 4.2.6.8 and 6.1.1.4'
Cu Cu 0.3201 1.2651 'International Tables Vol C Tables 4.2.6.8 and 6.1.1.4'

loop_
_geom_angle_atom_site_label_1
_geom_angle_atom_site_label_2
_geom_angle_atom_site_label_3
_geom_angle
_geom_angle_site_symmetry_1
_geom_angle_site_symmetry_3
_geom_angle_publ_flag
O11 Cu1 N1 167.47(8) 4_576 . ?
O11 Cu1 O1 78.81(7) 4_576 4_576 ?
N1 Cu1 O1 95.00(8) . 4_576 ?
O11 Cu1 O21 94.77(8) 4_576 . ?
N1 Cu1 O21 90.29(9) . . ?
O1 Cu1 O21 171.75(8) 4_576 . ?
O11 Cu1 O2 113.52(9) 4_576 . ?
N1 Cu1 O2 77.25(9) . . ?
O1 Cu1 O2 91.60(9) 4_576 . ?
O21 Cu1 O2 95.75(9) . . ?
O11 Cu1 Cu2 56.10(6) 4_576 . ?
N1 Cu1 Cu2 113.88(7) . . ?
O1 Cu1 Cu2 92.21(5) 4_576 . ?
O21 Cu1 Cu2 79.85(6) . . ?
O2 Cu1 Cu2 167.84(7) . . ?
O11 Cu1 Cu2 40.10(5) 4_576 4_576 ?
N1 Cu1 Cu2 132.51(6) . 4_576 ?
O1 Cu1 Cu2 38.74(6) 4_576 4_576 ?
O21 Cu1 Cu2 134.48(7) . 4_576 ?
O2 Cu1 Cu2 106.92(7) . 4_576 ?
Cu2 Cu1 Cu2 69.72(3) . 4_576 ?
O1 Cu2 N11 166.85(8) . 4_576 ?
O1 Cu2 O11 78.68(7) . . ?
N11 Cu2 O11 94.77(9) 4_576 . ?
O1 Cu2 O22 94.98(8) . . ?
N11 Cu2 O22 90.35(9) 4_576 . ?
O11 Cu2 O22 171.75(8) . . ?
O1 Cu2 O12 114.52(9) . 4_576 ?
N11 Cu2 O12 77.10(10) 4_576 4_576 ?
O11 Cu2 O12 94.48(9) . 4_576 ?
O22 Cu2 O12 92.96(10) . 4_576 ?
O1 Cu2 Cu1 55.97(6) . . ?
N11 Cu2 Cu1 113.72(7) 4_576 . ?
O11 Cu2 Cu1 93.25(6) . . ?
O22 Cu2 Cu1 78.75(6) . . ?
O12 Cu2 Cu1 166.12(7) 4_576 . ?
O1 Cu2 Cu1 40.21(5) . 4_576 ?
N11 Cu2 Cu1 131.96(7) 4_576 4_576 ?
O11 Cu2 Cu1 38.49(6) . 4_576 ?
O22 Cu2 Cu1 134.79(7) . 4_576 ?
O12 Cu2 Cu1 109.44(7) 4_576 4_576 ?
Cu1 Cu2 Cu1 70.49(3) . 4_576 ?
C1 O1 Cu2 131.00(17) . . ?
C1 O1 Cu1 125.02(17) . 4_576 ?
Cu2 O1 Cu1 101.04(8) . 4_576 ?
C7 O2 Cu1 113.39(19) . . ?
C7 O2 HO2 110(3) . . ?
Cu1 O2 HO2 124(3) . . ?
C6 N1 C2 120.7(2) . . ?
C6 N1 Cu1 119.8(2) . . ?
C2 N1 Cu1 119.47(18) . . ?
C11 O11 Cu1 129.07(18) . 4_576 ?
C11 O11 Cu2 127.26(18) . . ?
Cu1 O11 Cu2 101.40(8) 4_576 . ?
C17 O12 Cu2 110.9(2) . 4_576 ?
C17 O12 HO12 106(4) . . ?
Cu2 O12 HO12 127(4) 4_576 . ?
C16 N11 C12 121.0(2) . . ?
C16 N11 Cu2 120.1(2) . 4_576 ?
C12 N11 Cu2 118.91(19) . 4_576 ?
C21 O21 Cu1 126.18(18) . . ?
C21 O22 Cu2 127.97(19) . . ?
O1 C1 C2 113.9(2) . . ?
O1 C1 H1A 114(2) . . ?
C2 C1 H1A 107(2) . . ?
O1 C1 H1B 115(2) . . ?
C2 C1 H1B 105(2) . . ?
H1A C1 H1B 99(3) . . ?
N1 C2 C3 120.8(3) . . ?
N1 C2 C1 118.1(2) . . ?
C3 C2 C1 121.0(3) . . ?
C2 C3 C4 118.9(3) . . ?
C2 C3 H3 121(3) . . ?
C4 C3 H3 120(3) . . ?
C5 C4 C3 119.8(3) . . ?
C5 C4 H4 124(3) . . ?
C3 C4 H4 117(3) . . ?
C4 C5 C6 119.3(3) . . ?
C4 C5 H5 127(2) . . ?
C6 C5 H5 113(2) . . ?
N1 C6 C5 120.6(3) . . ?
N1 C6 C7 118.5(3) . . ?
C5 C6 C7 120.9(3) . . ?
O2 C7 C6 110.8(2) . . ?
O2 C7 H7A 110(3) . . ?
C6 C7 H7A 102(3) . . ?
O2 C7 H7B 111(2) . . ?
C6 C7 H7B 101(2) . . ?
H7A C7 H7B 120(3) . . ?
O11 C11 C12 113.7(2) . . ?
O11 C11 H11A 112(2) . . ?
C12 C11 H11A 104(2) . . ?
O11 C11 H11B 107.1(17) . . ?
C12 C11 H11B 108.0(17) . . ?
H11A C11 H11B 113(3) . . ?
N11 C12 C13 120.4(3) . . ?
N11 C12 C11 118.3(2) . . ?
C13 C12 C11 121.3(3) . . ?
C12 C13 C14 118.6(3) . . ?
C12 C13 H13 128(3) . . ?
C14 C13 H13 113(3) . . ?
C15 C14 C13 120.4(3) . . ?
C15 C14 H14 127(3) . . ?
C13 C14 H14 112(3) . . ?
C14 C15 C16 119.2(3) . . ?
C14 C15 H15 126(3) . . ?
C16 C15 H15 114(3) . . ?
N11 C16 C15 120.4(3) . . ?
N11 C16 C17 118.3(3) . . ?
C15 C16 C17 121.3(3) . . ?
O12 C17 C16 111.6(3) . . ?
O12 C17 H17A 109(2) . . ?
C16 C17 H17A 112(2) . . ?
O12 C17 H17B 114(3) . . ?
C16 C17 H17B 111(3) . . ?
H17A C17 H17B 99(4) . . ?
O22 C21 O21 125.5(3) . . ?
O22 C21 C22 117.0(3) . . ?
O21 C21 C22 117.5(3) . . ?
C21 C22 H22A 109.5 . . ?
C21 C22 H22B 109.5 . . ?
H22A C22 H22B 109.5 . . ?
C21 C22 H22C 109.5 . . ?
H22A C22 H22C 109.5 . . ?
H22B C22 H22C 109.5 . . ?
O31 C31 O32 124.2(3) . . ?
O31 C31 C32 119.3(3) . . ?
O32 C31 C32 116.4(3) . . ?
C31 C32 H32A 109.5 . . ?
C31 C32 H32B 109.5 . . ?
H32A C32 H32B 109.5 . . ?
C31 C32 H32C 109.5 . . ?
H32A C32 H32C 109.5 . . ?
H32B C32 H32C 109.5 . . ?
HW1A OW1 HW1B 103(4) . . ?
HW2A OW2 HW2B 72(5) . . ?
NS1 CS1 CS2 176.5(14) . . ?

loop_
_geom_bond_atom_site_label_1
_geom_bond_atom_site_label_2
_geom_bond_distance
_geom_bond_site_symmetry_2
_geom_bond_publ_flag
Cu1 O11 1.931(2) 4_576 ?
Cu1 N1 1.988(2) . ?
Cu1 O1 2.001(2) 4_576 ?
Cu1 O21 2.014(2) . ?
Cu1 O2 2.240(2) . ?
Cu1 Cu2 2.9656(11) . ?
Cu1 Cu2 3.0411(13) 4_576 ?
Cu2 O1 1.939(2) . ?
Cu2 N11 1.990(3) 4_576 ?
Cu2 O11 1.998(2) . ?
Cu2 O22 2.001(2) . ?
Cu2 O12 2.280(3) 4_576 ?
Cu2 Cu1 3.0411(13) 4_576 ?
O1 C1 1.405(3) . ?
O1 Cu1 2.001(2) 4_576 ?
O2 C7 1.402(4) . ?
O2 HO2 0.77(4) . ?
N1 C6 1.345(4) . ?
N1 C2 1.347(4) . ?
O11 C11 1.413(4) . ?
O11 Cu1 1.931(2) 4_576 ?
O12 C17 1.403(4) . ?
O12 Cu2 2.280(3) 4_576 ?
O12 HO12 0.75(5) . ?
N11 C16 1.337(4) . ?
N11 C12 1.351(4) . ?
N11 Cu2 1.990(2) 4_576 ?
O21 C21 1.261(4) . ?
O22 C21 1.260(4) . ?
C1 C2 1.530(4) . ?
C1 H1A 0.89(4) . ?
C1 H1B 0.93(4) . ?
C2 C3 1.384(4) . ?
C3 C4 1.387(5) . ?
C3 H3 0.87(4) . ?
C4 C5 1.374(5) . ?
C4 H4 0.81(4) . ?
C5 C6 1.387(4) . ?
C5 H5 0.96(4) . ?
C6 C7 1.501(5) . ?
C7 H7A 1.03(5) . ?
C7 H7B 1.10(5) . ?
C11 C12 1.517(4) . ?
C11 H11A 0.86(3) . ?
C11 H11B 0.99(3) . ?
C12 C13 1.388(4) . ?
C13 C14 1.393(5) . ?
C13 H13 0.91(4) . ?
C14 C15 1.355(6) . ?
C14 H14 0.89(4) . ?
C15 C16 1.400(4) . ?
C15 H15 0.91(5) . ?
C16 C17 1.508(5) . ?
C17 H17A 0.99(4) . ?
C17 H17B 0.85(5) . ?
C21 C22 1.502(5) . ?
C22 H22A 0.9600 . ?
C22 H22B 0.9600 . ?
C22 H22C 0.9600 . ?
O31 C31 1.243(4) . ?
O32 C31 1.248(4) . ?
C31 C32 1.489(5) . ?
C32 H32A 0.9600 . ?
C32 H32B 0.9600 . ?
C32 H32C 0.9600 . ?
OW1 HW1A 1.01(6) . ?
OW1 HW1B 0.93(6) . ?
OW2 HW2A 1.01(8) . ?
OW2 HW2B 0.93(8) . ?
OW3 HW3A 0.85(17) . ?
NS1 CS1 1.128(9) . ?
CS1 CS2 1.423(11) . ?
